data_2211899
loop_
_publ_author_name
'Ying-Hua Zhou'
'Guo-Liang Zhao'

_publ_section_title
Bis[2-(4-methylanilinomethyl)-6-methoxyphenolato-\k^2^<i>O</i>,<i>O</i>']bis(nitrato-\k<i>O</i>)cobalt(II)
_journal_coeditor_code NG2153
_journal_issue 1
_journal_name_full 'Acta Crystallographica Section E'
_journal_page_first m43
_journal_page_last m44
_journal_paper_doi 10.1107/S1600536806051415
_journal_volume 63
_journal_year 2007
_chemical_formula_iupac '[Co (N O3)2 (C15 H15 N O2)2]'
_chemical_formula_moiety 'C30 H30 Co N4 O10'
_chemical_formula_sum 'C30 H30 Co N4 O10'
_chemical_formula_weight 665.51
_chemical_name_systematic
;
Bis[2-(4-methylanilinomethyl)-6-methoxyphenolato-
\k^2^O,O']bis(nitrato-\kO)cobalt(II)
;
_space_group_IT_number 2
_symmetry_cell_setting triclinic
_symmetry_space_group_name_Hall '-P 1'
_symmetry_space_group_name_H-M 'P -1'
_atom_sites_solution_hydrogens geom
_atom_sites_solution_primary direct
_atom_sites_solution_secondary difmap
_audit_creation_method SHELXL-97
_cell_angle_alpha 84.32(3)
_cell_angle_beta 80.47(3)
_cell_angle_gamma 82.01(3)
_cell_formula_units_Z 1
_cell_length_a 8.3029(17)
_cell_length_b 9.4201(19)
_cell_length_c 9.5979(19)
_cell_measurement_reflns_used 3680
_cell_measurement_temperature 296(2)
_cell_measurement_theta_max 27.1558
_cell_measurement_theta_min 2.9531
_cell_volume 730.9(3)
_computing_cell_refinement 'SAINT (Bruker, 2004)'
_computing_data_collection 'SMART (Bruker, 2004)'
_computing_data_reduction SAINT
_computing_molecular_graphics 'SHELXTL (Bruker, 2002)'
_computing_publication_material SHELXL97
_computing_structure_refinement 'SHELXL97 (Sheldrick, 1997)'
_computing_structure_solution 'SHELXS97 (Sheldrick, 1997)'
_diffrn_ambient_temperature 296(2)
_diffrn_measured_fraction_theta_full 0.957
_diffrn_measured_fraction_theta_max 0.957
_diffrn_measurement_device_type 'Bruker APEX-II area-detector'
_diffrn_measurement_method \w
_diffrn_radiation_monochromator graphite
_diffrn_radiation_source 'fine-focus sealed tube'
_diffrn_radiation_type MoK\a
_diffrn_radiation_wavelength 0.71073
_diffrn_reflns_av_R_equivalents 0.0226
_diffrn_reflns_av_sigmaI/netI 0.0260
_diffrn_reflns_limit_h_max 10
_diffrn_reflns_limit_h_min -10
_diffrn_reflns_limit_k_max 12
_diffrn_reflns_limit_k_min -12
_diffrn_reflns_limit_l_max 12
_diffrn_reflns_limit_l_min -12
_diffrn_reflns_number 9334
_diffrn_reflns_theta_full 27.53
_diffrn_reflns_theta_max 27.53
_diffrn_reflns_theta_min 2.16
_diffrn_standards_decay_% 0
_diffrn_standards_interval_count 0
_diffrn_standards_interval_time 0
_diffrn_standards_number 0
_exptl_absorpt_coefficient_mu 0.654
_exptl_absorpt_correction_T_max 0.940
_exptl_absorpt_correction_T_min 0.859
_exptl_absorpt_correction_type multi-scan
_exptl_absorpt_process_details '(SADABS; Sheldrick, 1996)'
_exptl_crystal_colour red
_exptl_crystal_density_diffrn 1.512
_exptl_crystal_density_method 'not measured'
_exptl_crystal_description block
_exptl_crystal_F_000 345
_exptl_crystal_size_max 0.239
_exptl_crystal_size_mid 0.193
_exptl_crystal_size_min 0.095
_refine_diff_density_max 0.317
_refine_diff_density_min -0.263
_refine_ls_extinction_method none
_refine_ls_goodness_of_fit_ref 1.022
_refine_ls_hydrogen_treatment mixed
_refine_ls_matrix_type full
_refine_ls_number_parameters 211
_refine_ls_number_reflns 3227
_refine_ls_number_restraints 0
_refine_ls_restrained_S_all 1.022
_refine_ls_R_factor_all 0.0461
_refine_ls_R_factor_gt 0.0365
_refine_ls_shift/su_max 0.000
_refine_ls_shift/su_mean 0.000
_refine_ls_structure_factor_coef Fsqd
_refine_ls_weighting_details 'calc w=1/[\s^2^(Fo^2^)+(0.0483P)^2^+0.2339P] where P=(Fo^2^+2Fc^2^)/3'
_refine_ls_weighting_scheme calc
_refine_ls_wR_factor_gt 0.0910
_refine_ls_wR_factor_ref 0.0967
_reflns_number_gt 2733
_reflns_number_total 3227
_reflns_threshold_expression I>2\s(I)
_cod_data_source_file ng2153.cif
_cod_data_source_block I
_cod_depositor_comments
;
The following automatic conversions were performed:
'_symmetry_cell_setting' value 'Triclinic' changed to 'triclinic'
according to '/home/saulius/struct/CIF-dictionaries/cif_core.dic'
dictionary named 'cif_core.dic' version 2.4.1 from 2010-06-29.

Automatic conversion script
Id: cif_fix_enum 1527 2010-12-29 10:47:43Z saulius 

The following automatic conversions were performed:

'_symmetry_cell_setting' value 'Triclinic' changed to 'triclinic'
according to /home/saulius/struct/CIF-dictionaries/cif_core.dic
dictionary named 'cif_core.dic' version 2.4.1 from 2010-06-29.

Automatic conversion script
Id: cif_fix_values 1715 2011-07-08 13:25:40Z adriana 
;
_cod_database_code 2211899
_cod_database_fobs_code 2211899

loop_
_symmetry_equiv_pos_as_xyz
'x, y, z'
'-x, -y, -z'

loop_
_atom_site_type_symbol
_atom_site_label
_atom_site_fract_x
_atom_site_fract_y
_atom_site_fract_z
_atom_site_U_iso_or_equiv
_atom_site_adp_type
_atom_site_calc_flag
_atom_site_refinement_flags
_atom_site_occupancy
Co Co1 0.5000 0.5000 0.5000 0.04127(14) Uani d S 1
O O1 0.57369(18) 0.29137(13) 0.46890(13) 0.0449(3) Uani d . 1
O O2 0.38774(19) 0.46833(14) 0.31720(14) 0.0482(4) Uani d . 1
O O3 0.7197(2) 0.55213(17) 0.37843(17) 0.0635(5) Uani d . 1
O O4 0.8615(3) 0.7036(2) 0.2468(2) 0.0766(5) Uani d . 1
O O5 0.6099(3) 0.7014(2) 0.2261(2) 0.0968(7) Uani d . 1
N N1 0.73488(19) 0.03858(16) 0.51305(16) 0.0375(4) Uani d . 1
H H1 0.690(3) 0.127(2) 0.541(2) 0.055(6) Uiso d . 1
N N2 0.7305(3) 0.65297(19) 0.28048(18) 0.0531(5) Uani d . 1
C C1 0.5536(2) 0.25096(18) 0.34773(18) 0.0344(4) Uani d . 1
C C2 0.4577(2) 0.34398(19) 0.25737(19) 0.0359(4) Uani d . 1
C C3 0.4400(3) 0.3064(2) 0.1278(2) 0.0432(4) Uani d . 1
H H3 0.3779 0.3692 0.0703 0.052 Uiso calc R 1
C C4 0.5153(3) 0.1733(2) 0.0807(2) 0.0491(5) Uani d . 1
H H4 0.5050 0.1491 -0.0088 0.059 Uiso calc R 1
C C5 0.6033(3) 0.0792(2) 0.1652(2) 0.0465(5) Uani d . 1
H H5 0.6506 -0.0097 0.1340 0.056 Uiso calc R 1
C C6 0.6232(2) 0.11578(18) 0.30014(19) 0.0356(4) Uani d . 1
C C7 0.2746(3) 0.5657(2) 0.2463(3) 0.0572(6) Uani d . 1
H H7A 0.1904 0.5149 0.2247 0.086 Uiso calc R 1
H H7B 0.3320 0.6070 0.1600 0.086 Uiso calc R 1
H H7C 0.2253 0.6407 0.3064 0.086 Uiso calc R 1
C C8 0.7140(2) 0.01535(18) 0.3868(2) 0.0382(4) Uani d . 1
H H8 0.7610 -0.0717 0.3511 0.046 Uiso calc R 1
C C9 0.8231(2) -0.05358(19) 0.6082(2) 0.0369(4) Uani d . 1
C C10 0.9031(2) -0.1874(2) 0.5743(2) 0.0431(4) Uani d . 1
H H10 0.9006 -0.2205 0.4867 0.052 Uiso calc R 1
C C11 0.9867(3) -0.2714(2) 0.6724(2) 0.0453(5) Uani d . 1
H H11 1.0414 -0.3610 0.6492 0.054 Uiso calc R 1
C C12 0.9913(2) -0.2257(2) 0.8044(2) 0.0453(5) Uani d . 1
C C13 0.9105(3) -0.0920(2) 0.8354(2) 0.0541(5) Uani d . 1
H H13 0.9121 -0.0592 0.9234 0.065 Uiso calc R 1
C C14 0.8270(3) -0.0054(2) 0.7384(2) 0.0505(5) Uani d . 1
H H14 0.7738 0.0848 0.7610 0.061 Uiso calc R 1
C C15 1.0790(3) -0.3201(3) 0.9115(2) 0.0603(6) Uani d . 1
H H15A 1.1737 -0.2785 0.9254 0.090 Uiso calc R 1
H H15B 1.1132 -0.4138 0.8776 0.090 Uiso calc R 1
H H15C 1.0059 -0.3283 0.9997 0.090 Uiso calc R 1

loop_
_atom_site_aniso_label
_atom_site_aniso_U_11
_atom_site_aniso_U_22
_atom_site_aniso_U_33
_atom_site_aniso_U_12
_atom_site_aniso_U_13
_atom_site_aniso_U_23
Co1 0.0558(3) 0.03249(19) 0.03395(19) 0.01463(15) -0.01680(16) -0.00675(13)
O1 0.0629(9) 0.0359(6) 0.0356(6) 0.0155(6) -0.0211(6) -0.0086(5)
O2 0.0617(9) 0.0378(7) 0.0444(7) 0.0167(6) -0.0239(7) -0.0049(6)
O3 0.0652(11) 0.0566(9) 0.0575(9) 0.0163(8) -0.0055(8) 0.0092(7)
O4 0.0746(13) 0.0754(12) 0.0773(12) -0.0144(10) 0.0050(10) -0.0149(10)
O5 0.1095(18) 0.0983(15) 0.0918(15) -0.0295(13) -0.0571(14) 0.0407(12)
N1 0.0392(9) 0.0297(7) 0.0417(8) 0.0053(6) -0.0088(7) -0.0027(6)
N2 0.0702(14) 0.0477(10) 0.0420(9) 0.0000(9) -0.0120(9) -0.0103(8)
C1 0.0372(10) 0.0335(8) 0.0320(8) 0.0001(7) -0.0077(7) -0.0024(7)
C2 0.0373(10) 0.0341(9) 0.0369(9) -0.0004(7) -0.0111(8) -0.0017(7)
C3 0.0458(12) 0.0469(11) 0.0402(10) -0.0064(9) -0.0181(9) 0.0004(8)
C4 0.0602(14) 0.0523(12) 0.0402(10) -0.0077(10) -0.0184(10) -0.0116(9)
C5 0.0558(13) 0.0407(10) 0.0459(10) -0.0025(9) -0.0126(9) -0.0141(8)
C6 0.0367(10) 0.0315(8) 0.0392(9) -0.0015(7) -0.0087(8) -0.0050(7)
C7 0.0586(14) 0.0445(11) 0.0696(14) 0.0127(10) -0.0330(12) 0.0024(10)
C8 0.0404(10) 0.0279(8) 0.0457(10) -0.0009(7) -0.0058(8) -0.0067(7)
C9 0.0352(10) 0.0318(8) 0.0425(9) 0.0001(7) -0.0084(8) 0.0014(7)
C10 0.0442(11) 0.0373(10) 0.0457(10) 0.0032(8) -0.0079(9) -0.0022(8)
C11 0.0413(11) 0.0368(9) 0.0536(11) 0.0042(8) -0.0075(9) 0.0037(8)
C12 0.0358(11) 0.0477(11) 0.0491(11) -0.0036(8) -0.0072(9) 0.0110(9)
C13 0.0624(14) 0.0573(13) 0.0426(11) 0.0008(11) -0.0153(10) -0.0033(9)
C14 0.0597(14) 0.0423(10) 0.0470(11) 0.0092(9) -0.0121(10) -0.0069(8)
C15 0.0559(14) 0.0648(14) 0.0550(13) -0.0008(11) -0.0138(11) 0.0200(11)

loop_
_atom_type_symbol
_atom_type_description
_atom_type_scat_dispersion_real
_atom_type_scat_dispersion_imag
_atom_type_scat_source
C C 0.0033 0.0016 'International Tables Vol C Tables 4.2.6.8 and 6.1.1.4'
H H 0.0000 0.0000 'International Tables Vol C Tables 4.2.6.8 and 6.1.1.4'
N N 0.0061 0.0033 'International Tables Vol C Tables 4.2.6.8 and 6.1.1.4'
O O 0.0106 0.0060 'International Tables Vol C Tables 4.2.6.8 and 6.1.1.4'
Co Co 0.3494 0.9721 'International Tables Vol C Tables 4.2.6.8 and 6.1.1.4'

loop_
_geom_angle_atom_site_label_1
_geom_angle_atom_site_label_2
_geom_angle_atom_site_label_3
_geom_angle_site_symmetry_1
_geom_angle_site_symmetry_3
_geom_angle
_geom_angle_publ_flag
O1 Co1 O1 2_666 . 180.0 yes
O1 Co1 O3 2_666 2_666 89.36(7) yes
O1 Co1 O3 . 2_666 90.64(7) yes
O1 Co1 O3 2_666 . 90.64(7) yes
O1 Co1 O3 . . 89.36(7) yes
O3 Co1 O3 2_666 . 180.0 yes
O1 Co1 O2 2_666 2_666 77.00(6) yes
O1 Co1 O2 . 2_666 103.00(5) yes
O3 Co1 O2 2_666 2_666 94.28(7) yes
O3 Co1 O2 . 2_666 85.72(7) yes
O1 Co1 O2 2_666 . 103.00(5) yes
O1 Co1 O2 . . 77.00(5) yes
O3 Co1 O2 2_666 . 85.72(7) yes
O3 Co1 O2 . . 94.28(7) yes
O2 Co1 O2 2_666 . 180.0000(10) yes
C1 O1 Co1 . . 115.67(11) ?
C2 O2 C7 . . 119.17(15) ?
C2 O2 Co1 . . 111.29(10) ?
C7 O2 Co1 . . 128.91(13) ?
N2 O3 Co1 . . 124.88(15) ?
C8 N1 C9 . . 128.09(15) ?
C8 N1 H1 . . 114.2(15) ?
C9 N1 H1 . . 117.6(15) ?
O5 N2 O4 . . 121.4(2) ?
O5 N2 O3 . . 119.6(2) ?
O4 N2 O3 . . 118.9(2) ?
O1 C1 C6 . . 122.42(16) ?
O1 C1 C2 . . 120.33(15) ?
C6 C1 C2 . . 117.24(16) ?
C3 C2 O2 . . 126.06(16) ?
C3 C2 C1 . . 121.44(17) ?
O2 C2 C1 . . 112.49(15) ?
C2 C3 C4 . . 120.18(18) ?
C2 C3 H3 . . 119.9 ?
C4 C3 H3 . . 119.9 ?
C5 C4 C3 . . 120.39(18) ?
C5 C4 H4 . . 119.8 ?
C3 C4 H4 . . 119.8 ?
C4 C5 C6 . . 120.41(18) ?
C4 C5 H5 . . 119.8 ?
C6 C5 H5 . . 119.8 ?
C1 C6 C5 . . 120.26(17) ?
C1 C6 C8 . . 120.42(16) ?
C5 C6 C8 . . 119.32(16) ?
O2 C7 H7A . . 109.5 ?
O2 C7 H7B . . 109.5 ?
H7A C7 H7B . . 109.5 ?
O2 C7 H7C . . 109.5 ?
H7A C7 H7C . . 109.5 ?
H7B C7 H7C . . 109.5 ?
N1 C8 C6 . . 123.41(16) ?
N1 C8 H8 . . 118.3 ?
C6 C8 H8 . . 118.3 ?
C14 C9 C10 . . 120.09(18) ?
C14 C9 N1 . . 117.52(16) ?
C10 C9 N1 . . 122.39(17) ?
C11 C10 C9 . . 119.16(19) ?
C11 C10 H10 . . 120.4 ?
C9 C10 H10 . . 120.4 ?
C10 C11 C12 . . 121.79(18) ?
C10 C11 H11 . . 119.1 ?
C12 C11 H11 . . 119.1 ?
C13 C12 C11 . . 117.84(18) ?
C13 C12 C15 . . 121.0(2) ?
C11 C12 C15 . . 121.12(19) ?
C12 C13 C14 . . 121.4(2) ?
C12 C13 H13 . . 119.3 ?
C14 C13 H13 . . 119.3 ?
C9 C14 C13 . . 119.70(19) ?
C9 C14 H14 . . 120.2 ?
C13 C14 H14 . . 120.2 ?
C12 C15 H15A . . 109.5 ?
C12 C15 H15B . . 109.5 ?
H15A C15 H15B . . 109.5 ?
C12 C15 H15C . . 109.5 ?
H15A C15 H15C . . 109.5 ?
H15B C15 H15C . . 109.5 ?

loop_
_geom_bond_atom_site_label_1
_geom_bond_atom_site_label_2
_geom_bond_site_symmetry_2
_geom_bond_distance
_geom_bond_publ_flag
Co1 O1 2_666 2.0118(13) ?
Co1 O1 . 2.0118(13) yes
Co1 O3 2_666 2.0885(18) ?
Co1 O3 . 2.0885(18) yes
Co1 O2 2_666 2.1815(14) ?
Co1 O2 . 2.1815(14) yes
O1 C1 . 1.302(2) ?
O2 C2 . 1.368(2) ?
O2 C7 . 1.427(2) ?
O3 N2 . 1.270(2) ?
O4 N2 . 1.230(3) ?
O5 N2 . 1.218(3) ?
N1 C8 . 1.296(2) ?
N1 C9 . 1.418(2) ?
N1 H1 . 0.91(2) ?
C1 C6 . 1.410(2) ?
C1 C2 . 1.428(2) ?
C2 C3 . 1.362(3) ?
C3 C4 . 1.403(3) ?
C3 H3 . 0.9300 ?
C4 C5 . 1.360(3) ?
C4 H4 . 0.9300 ?
C5 C6 . 1.413(3) ?
C5 H5 . 0.9300 ?
C6 C8 . 1.417(3) ?
C7 H7A . 0.9600 ?
C7 H7B . 0.9600 ?
C7 H7C . 0.9600 ?
C8 H8 . 0.9300 ?
C9 C14 . 1.377(3) ?
C9 C10 . 1.383(3) ?
C10 C11 . 1.382(3) ?
C10 H10 . 0.9300 ?
C11 C12 . 1.386(3) ?
C11 H11 . 0.9300 ?
C12 C13 . 1.378(3) ?
C12 C15 . 1.504(3) ?
C13 C14 . 1.386(3) ?
C13 H13 . 0.9300 ?
C14 H14 . 0.9300 ?
C15 H15A . 0.9600 ?
C15 H15B . 0.9600 ?
C15 H15C . 0.9600 ?

loop_
_geom_hbond_atom_site_label_D
_geom_hbond_atom_site_label_H
_geom_hbond_atom_site_label_A
_geom_hbond_distance_DH
_geom_hbond_distance_HA
_geom_hbond_distance_DA
_geom_hbond_angle_DHA
N1 H1 O1 0.91(2) 1.84(2) 2.597(2) 139(2)

loop_
_geom_torsion_atom_site_label_1
_geom_torsion_atom_site_label_2
_geom_torsion_atom_site_label_3
_geom_torsion_atom_site_label_4
_geom_torsion_site_symmetry_1
_geom_torsion
O3 Co1 O1 C1 2_666 99.71(15)
O3 Co1 O1 C1 . -80.29(15)
O2 Co1 O1 C1 2_666 -165.75(14)
O2 Co1 O1 C1 . 14.25(14)
O1 Co1 O2 C2 2_666 164.21(12)
O1 Co1 O2 C2 . -15.79(12)
O3 Co1 O2 C2 2_666 -107.44(13)
O3 Co1 O2 C2 . 72.56(13)
O1 Co1 O2 C7 2_666 -6.42(19)
O1 Co1 O2 C7 . 173.58(19)
O3 Co1 O2 C7 2_666 81.93(19)
O3 Co1 O2 C7 . -98.07(19)
O1 Co1 O3 N2 2_666 -46.74(17)
O1 Co1 O3 N2 . 133.26(17)
O2 Co1 O3 N2 2_666 -123.65(17)
O2 Co1 O3 N2 . 56.35(17)
Co1 O3 N2 O5 . -19.6(3)
Co1 O3 N2 O4 . 157.40(16)
Co1 O1 C1 C6 . 169.20(14)
Co1 O1 C1 C2 . -11.1(2)
C7 O2 C2 C3 . 5.4(3)
Co1 O2 C2 C3 . -166.25(17)
C7 O2 C2 C1 . -173.62(18)
Co1 O2 C2 C1 . 14.7(2)
O1 C1 C2 C3 . 177.47(18)
C6 C1 C2 C3 . -2.8(3)
O1 C1 C2 O2 . -3.4(3)
C6 C1 C2 O2 . 176.23(16)
O2 C2 C3 C4 . -178.25(19)
C1 C2 C3 C4 . 0.7(3)
C2 C3 C4 C5 . 1.5(3)
C3 C4 C5 C6 . -1.5(3)
O1 C1 C6 C5 . -177.46(19)
C2 C1 C6 C5 . 2.9(3)
O1 C1 C6 C8 . 2.4(3)
C2 C1 C6 C8 . -177.29(17)
C4 C5 C6 C1 . -0.8(3)
C4 C5 C6 C8 . 179.4(2)
C9 N1 C8 C6 . -179.84(18)
C1 C6 C8 N1 . 1.9(3)
C5 C6 C8 N1 . -178.28(19)
C8 N1 C9 C14 . -179.4(2)
C8 N1 C9 C10 . 0.4(3)
C14 C9 C10 C11 . -0.2(3)
N1 C9 C10 C11 . 179.98(18)
C9 C10 C11 C12 . 0.7(3)
C10 C11 C12 C13 . -0.6(3)
C10 C11 C12 C15 . 178.3(2)
C11 C12 C13 C14 . 0.0(3)
C15 C12 C13 C14 . -178.8(2)
C10 C9 C14 C13 . -0.3(3)
N1 C9 C14 C13 . 179.5(2)
C12 C13 C14 C9 . 0.4(4)
